data_1511871
loop_
_publ_author_name
'Ramesh, Veera V. E.'
'Kale, Sangram S.'
'Kotmale, Amol S.'
'Gawade, Rupesh L.'
'Puranik, Vedavati G.'
'Rajamohanan, P. R.'
'Sanjayan, Gangadhar J.'

_publ_section_title
;
 Carboxamide versus Sulfonamide in Peptide Backbone Folding: A Case Study
 with a Hetero Foldamer
;
_journal_issue 7
_journal_name_full 'Organic Letters'
_journal_page_first 1504
_journal_paper_doi 10.1021/ol4002762
_journal_volume 15
_journal_year 2013
_chemical_formula_moiety 'C21 H31 N3 O7 S'
_chemical_formula_sum 'C21 H31 N3 O7 S'
_chemical_formula_weight 469.55
_chemical_melting_point 371.1(10)
_chemical_name_common Peptide
_chemical_name_systematic
; 
 ? 
;
_space_group_IT_number 4
_symmetry_cell_setting monoclinic
_symmetry_space_group_name_Hall 'P 2yb'
_symmetry_space_group_name_H-M 'P 1 21 1'
_atom_sites_solution_hydrogens geom
_atom_sites_solution_primary direct
_atom_sites_solution_secondary difmap
_audit_creation_method SHELXL-97
_cell_angle_alpha 90.00
_cell_angle_beta 98.801(9)
_cell_angle_gamma 90.00
_cell_formula_units_Z 2
_cell_length_a 8.677(3)
_cell_length_b 12.585(4)
_cell_length_c 11.434(4)
_cell_measurement_reflns_used 3750
_cell_measurement_temperature 296(2)
_cell_measurement_theta_max 28.00
_cell_measurement_theta_min 2.38
_cell_volume 1233.9(7)
_computing_cell_refinement 'Bruker SAINT'
_computing_data_collection 'Bruker APEX2'
_computing_data_reduction 'Bruker SAINT'
_computing_molecular_graphics 'Bruker SHELXTL,PyMOL and PLATON'
_computing_publication_material 'Bruker SHELXTL'
_computing_structure_refinement 'SHELXL-97 (Sheldrick, 2008)'
_computing_structure_solution 'SHELXS-97 (Sheldrick, 2008)'
_diffrn_ambient_temperature 296(2)
_diffrn_measured_fraction_theta_full 0.975
_diffrn_measured_fraction_theta_max 0.975
_diffrn_measurement_device_type 'Bruker APEX-II CCD'
_diffrn_measurement_method '\f and \w scans'
_diffrn_radiation_monochromator graphite
_diffrn_radiation_source 'fine-focus sealed tube'
_diffrn_radiation_type MoK\a
_diffrn_radiation_wavelength 0.71073
_diffrn_reflns_av_R_equivalents 0.0314
_diffrn_reflns_av_sigmaI/netI 0.0405
_diffrn_reflns_limit_h_max 7
_diffrn_reflns_limit_h_min -10
_diffrn_reflns_limit_k_max 14
_diffrn_reflns_limit_k_min -7
_diffrn_reflns_limit_l_max 13
_diffrn_reflns_limit_l_min -9
_diffrn_reflns_number 5668
_diffrn_reflns_theta_full 25.00
_diffrn_reflns_theta_max 25.00
_diffrn_reflns_theta_min 1.80
_exptl_absorpt_coefficient_mu 0.175
_exptl_absorpt_correction_T_max 0.9827
_exptl_absorpt_correction_T_min 0.9302
_exptl_absorpt_correction_type multi-scan
_exptl_absorpt_process_details 'Bruker SADABS'
_exptl_crystal_colour colourless
_exptl_crystal_density_diffrn 1.264
_exptl_crystal_density_method 'not measured'
_exptl_crystal_description needle
_exptl_crystal_F_000 500
_exptl_crystal_size_max 0.42
_exptl_crystal_size_mid 0.16
_exptl_crystal_size_min 0.10
_refine_diff_density_max 0.223
_refine_diff_density_min -0.130
_refine_diff_density_rms 0.028
_refine_ls_abs_structure_details 'Flack H D (1983), Acta Cryst. A39, 876-881'
_refine_ls_abs_structure_Flack -0.05(7)
_refine_ls_extinction_coef 0.006(2)
_refine_ls_extinction_expression Fc^*^=kFc[1+0.001xFc^2^\l^3^/sin(2\q)]^-1/4^
_refine_ls_extinction_method SHELXL
_refine_ls_goodness_of_fit_ref 1.041
_refine_ls_hydrogen_treatment riding
_refine_ls_matrix_type full
_refine_ls_number_parameters 296
_refine_ls_number_reflns 2984
_refine_ls_number_restraints 1
_refine_ls_restrained_S_all 1.041
_refine_ls_R_factor_all 0.0328
_refine_ls_R_factor_gt 0.0305
_refine_ls_shift/su_max 0.001
_refine_ls_shift/su_mean 0.000
_refine_ls_structure_factor_coef Fsqd
_refine_ls_weighting_details 'calc w=1/[\s^2^(Fo^2^)+(0.0489P)^2^+0.0994P] where P=(Fo^2^+2Fc^2^)/3'
_refine_ls_weighting_scheme calc
_refine_ls_wR_factor_gt 0.0845
_refine_ls_wR_factor_ref 0.0867
_reflns_number_gt 2813
_reflns_number_total 2984
_reflns_threshold_expression >2sigma(I)
_cod_data_source_file ol4002762_si_002.cif
_cod_data_source_block C21H31N3O7Scompound2a
_cod_depositor_comments
;
The following automatic conversions were performed:

'_chemical_melting_point' value '97-99degree centigrade' was changed
to '371.1(10)' - it was converted from degrees Celsius(C) to
Kelvins(K), the average value was taken and precision was
estimated.

'_symmetry_cell_setting' value 'Monoclinic' changed to
'monoclinic' according to
/home/saulius/struct/CIF-dictionaries/cif_core.dic dictionary named
'cif_core.dic' version 2.4.2 from 2011-04-26.

Automatic conversion script
Id: cif_fix_values 1891 2012-01-12 08:04:46Z andrius 
;
_cod_original_sg_symbol_H-M P21
_cod_database_code 1511871

loop_
_symmetry_equiv_pos_as_xyz
'x, y, z'
'-x, y+1/2, -z'

loop_
_atom_site_label
_atom_site_type_symbol
_atom_site_fract_x
_atom_site_fract_y
_atom_site_fract_z
_atom_site_U_iso_or_equiv
_atom_site_adp_type
_atom_site_occupancy
_atom_site_symmetry_multiplicity
_atom_site_calc_flag
_atom_site_refinement_flags
S S 0.74801(6) 0.74933(5) 0.78868(5) 0.04901(17) Uani 1 1 d .
O1 O 0.60059(19) 0.56932(17) 0.52033(15) 0.0615(5) Uani 1 1 d .
O2 O 0.9119(4) 0.37090(18) 0.7477(2) 0.0989(8) Uani 1 1 d .
O3 O 0.82443(19) 0.76597(16) 0.68771(16) 0.0651(5) Uani 1 1 d .
O4 O 0.7029(2) 0.83693(16) 0.8551(2) 0.0726(6) Uani 1 1 d .
O5 O 0.3522(3) 0.8365(2) 0.7169(3) 0.1073(9) Uani 1 1 d .
O6 O 0.3241(3) 0.7937(2) 0.9012(2) 0.0989(8) Uani 1 1 d .
O7 O 0.7028(2) 0.65593(18) 0.37380(15) 0.0622(5) Uani 1 1 d .
N1 N 0.8477(2) 0.53955(17) 0.48693(17) 0.0502(5) Uani 1 1 d .
N2 N 0.9175(2) 0.54983(16) 0.72948(16) 0.0454(4) Uani 1 1 d .
H2A H 0.9089 0.6004 0.6783 0.054 Uiso 1 1 calc R
N3 N 0.5965(2) 0.68055(17) 0.74162(16) 0.0496(5) Uani 1 1 d .
H3 H 0.5963 0.6469 0.6761 0.060 Uiso 1 1 calc R
C1 C 0.7064(3) 0.5873(2) 0.4633(2) 0.0513(6) Uani 1 1 d .
C2 C 0.8637(3) 0.4390(2) 0.5515(2) 0.0535(6) Uani 1 1 d .
H2 H 0.7666 0.3986 0.5318 0.064 Uiso 1 1 calc R
C3 C 0.9933(4) 0.3813(2) 0.4997(3) 0.0660(7) Uani 1 1 d .
H3A H 1.0552 0.3377 0.5592 0.079 Uiso 1 1 calc R
H3B H 0.9502 0.3367 0.4335 0.079 Uiso 1 1 calc R
C4 C 1.0898(3) 0.4702(3) 0.4598(3) 0.0713(8) Uani 1 1 d .
H4A H 1.1623 0.4982 0.5256 0.086 Uiso 1 1 calc R
H4B H 1.1479 0.4460 0.3988 0.086 Uiso 1 1 calc R
C5 C 0.9710(3) 0.5527(3) 0.4120(3) 0.0652(7) Uani 1 1 d .
H5A H 1.0153 0.6235 0.4200 0.078 Uiso 1 1 calc R
H5B H 0.9307 0.5395 0.3294 0.078 Uiso 1 1 calc R
C6 C 0.9015(3) 0.4498(2) 0.6864(2) 0.0567(6) Uani 1 1 d .
C7 C 0.9469(2) 0.57974(19) 0.84983(19) 0.0434(5) Uani 1 1 d .
C8 C 0.8787(3) 0.67067(19) 0.88830(19) 0.0439(5) Uani 1 1 d .
C9 C 0.9154(3) 0.7040(2) 1.0056(2) 0.0558(6) Uani 1 1 d .
H9 H 0.8710 0.7658 1.0301 0.067 Uiso 1 1 calc R
C10 C 1.0171(3) 0.6458(3) 1.0856(2) 0.0626(7) Uani 1 1 d .
H10 H 1.0413 0.6681 1.1638 0.075 Uiso 1 1 calc R
C11 C 1.0820(3) 0.5550(3) 1.0489(2) 0.0632(7) Uani 1 1 d .
H11 H 1.1495 0.5151 1.1028 0.076 Uiso 1 1 calc R
C12 C 1.0485(3) 0.5217(2) 0.9324(2) 0.0547(6) Uani 1 1 d .
H12 H 1.0942 0.4600 0.9088 0.066 Uiso 1 1 calc R
C13 C 0.4575(3) 0.6692(2) 0.7996(2) 0.0512(6) Uani 1 1 d .
C14 C 0.4982(4) 0.6192(3) 0.9200(3) 0.0830(10) Uani 1 1 d .
H14A H 0.5518 0.5533 0.9130 0.124 Uiso 1 1 calc R
H14B H 0.4045 0.6060 0.9527 0.124 Uiso 1 1 calc R
H14C H 0.5644 0.6664 0.9712 0.124 Uiso 1 1 calc R
C15 C 0.3439(3) 0.5999(3) 0.7172(3) 0.0794(9) Uani 1 1 d .
H15A H 0.3201 0.6338 0.6414 0.119 Uiso 1 1 calc R
H15B H 0.2497 0.5906 0.7505 0.119 Uiso 1 1 calc R
H15C H 0.3906 0.5319 0.7081 0.119 Uiso 1 1 calc R
C16 C 0.3752(3) 0.7780(3) 0.7995(3) 0.0665(8) Uani 1 1 d .
C17 C 0.2292(6) 0.8875(4) 0.9080(6) 0.145(2) Uani 1 1 d .
H17A H 0.2894 0.9497 0.8975 0.218 Uiso 1 1 calc R
H17B H 0.1953 0.8902 0.9841 0.218 Uiso 1 1 calc R
H17C H 0.1399 0.8846 0.8471 0.218 Uiso 1 1 calc R
C18 C 0.5605(4) 0.7158(3) 0.3272(3) 0.0757(9) Uani 1 1 d .
C19 C 0.5253(5) 0.7939(3) 0.4210(3) 0.0982(12) Uani 1 1 d .
H19A H 0.4952 0.7555 0.4864 0.147 Uiso 1 1 calc R
H19B H 0.4419 0.8400 0.3878 0.147 Uiso 1 1 calc R
H19C H 0.6167 0.8354 0.4479 0.147 Uiso 1 1 calc R
C20 C 0.4325(5) 0.6413(5) 0.2816(5) 0.139(2) Uani 1 1 d .
H20A H 0.4708 0.5888 0.2324 0.209 Uiso 1 1 calc R
H20B H 0.3487 0.6800 0.2361 0.209 Uiso 1 1 calc R
H20C H 0.3953 0.6070 0.3469 0.209 Uiso 1 1 calc R
C21 C 0.6163(5) 0.7771(4) 0.2262(3) 0.1025(14) Uani 1 1 d .
H21A H 0.7012 0.8228 0.2577 0.154 Uiso 1 1 calc R
H21B H 0.5321 0.8191 0.1861 0.154 Uiso 1 1 calc R
H21C H 0.6507 0.7279 0.1715 0.154 Uiso 1 1 calc R

loop_
_atom_site_aniso_label
_atom_site_aniso_U_11
_atom_site_aniso_U_22
_atom_site_aniso_U_33
_atom_site_aniso_U_23
_atom_site_aniso_U_13
_atom_site_aniso_U_12
S 0.0439(3) 0.0420(3) 0.0608(3) 0.0028(3) 0.0071(2) -0.0024(3)
O1 0.0475(9) 0.0842(14) 0.0548(10) -0.0075(9) 0.0146(8) 0.0006(9)
O2 0.174(2) 0.0514(12) 0.0670(13) 0.0075(11) 0.0054(14) -0.0096(14)
O3 0.0528(9) 0.0681(13) 0.0758(11) 0.0297(10) 0.0143(8) -0.0031(9)
O4 0.0680(12) 0.0499(11) 0.0952(14) -0.0161(10) -0.0022(11) 0.0058(9)
O5 0.0969(19) 0.111(2) 0.111(2) 0.0180(18) 0.0081(16) 0.0415(16)
O6 0.0850(15) 0.110(2) 0.1108(17) -0.0367(15) 0.0434(13) 0.0133(14)
O7 0.0598(10) 0.0780(13) 0.0492(9) 0.0047(9) 0.0098(8) 0.0154(10)
N1 0.0472(11) 0.0587(12) 0.0466(11) -0.0019(10) 0.0134(9) 0.0048(10)
N2 0.0492(10) 0.0464(11) 0.0420(10) 0.0017(8) 0.0120(8) 0.0010(9)
N3 0.0410(10) 0.0626(13) 0.0465(10) -0.0110(9) 0.0108(9) -0.0029(9)
C1 0.0486(14) 0.0636(16) 0.0416(12) -0.0102(12) 0.0065(11) 0.0019(12)
C2 0.0551(14) 0.0507(14) 0.0542(13) -0.0062(11) 0.0070(11) -0.0005(12)
C3 0.0696(17) 0.0580(17) 0.0716(17) -0.0133(14) 0.0150(14) 0.0106(14)
C4 0.0541(16) 0.0692(19) 0.094(2) -0.0283(17) 0.0226(15) -0.0010(14)
C5 0.0594(16) 0.0762(19) 0.0659(16) -0.0075(15) 0.0289(14) 0.0012(14)
C6 0.0628(16) 0.0525(15) 0.0560(14) -0.0015(13) 0.0126(12) -0.0022(12)
C7 0.0368(11) 0.0492(13) 0.0454(12) 0.0048(10) 0.0102(9) -0.0052(10)
C8 0.0373(11) 0.0460(12) 0.0486(12) 0.0007(10) 0.0077(9) -0.0094(9)
C9 0.0506(14) 0.0585(15) 0.0578(14) -0.0099(12) 0.0062(12) -0.0096(12)
C10 0.0655(17) 0.0759(19) 0.0442(13) -0.0001(13) 0.0011(12) -0.0139(15)
C11 0.0581(16) 0.0719(19) 0.0559(15) 0.0147(14) -0.0032(13) -0.0063(14)
C12 0.0532(14) 0.0544(16) 0.0569(15) 0.0092(12) 0.0101(12) 0.0008(12)
C13 0.0407(12) 0.0663(16) 0.0491(13) -0.0108(12) 0.0145(10) -0.0041(11)
C14 0.0704(19) 0.112(3) 0.0714(18) 0.0201(18) 0.0260(15) -0.0002(19)
C15 0.0546(17) 0.099(2) 0.087(2) -0.0251(19) 0.0192(15) -0.0254(16)
C16 0.0455(14) 0.085(2) 0.0690(18) -0.0130(16) 0.0076(13) 0.0046(14)
C17 0.113(3) 0.123(4) 0.212(5) -0.070(4) 0.059(3) 0.029(3)
C18 0.0646(18) 0.101(3) 0.0567(15) -0.0008(16) -0.0077(14) 0.0184(16)
C19 0.096(3) 0.109(3) 0.094(2) 0.009(2) 0.026(2) 0.045(2)
C20 0.092(3) 0.172(5) 0.132(3) 0.020(4) -0.052(3) -0.025(3)
C21 0.116(3) 0.124(4) 0.0649(19) 0.022(2) 0.0047(19) 0.033(3)

loop_
_atom_type_symbol
_atom_type_description
_atom_type_scat_dispersion_real
_atom_type_scat_dispersion_imag
_atom_type_scat_source
C C 0.0033 0.0016 'International Tables Vol C Tables 4.2.6.8 and 6.1.1.4'
H H 0.0000 0.0000 'International Tables Vol C Tables 4.2.6.8 and 6.1.1.4'
N N 0.0061 0.0033 'International Tables Vol C Tables 4.2.6.8 and 6.1.1.4'
O O 0.0106 0.0060 'International Tables Vol C Tables 4.2.6.8 and 6.1.1.4'
S S 0.1246 0.1234 'International Tables Vol C Tables 4.2.6.8 and 6.1.1.4'

loop_
_geom_angle_atom_site_label_1
_geom_angle_atom_site_label_2
_geom_angle_atom_site_label_3
_geom_angle
O4 S O3 120.98(13)
O4 S N3 108.62(11)
O3 S N3 105.46(11)
O4 S C8 106.79(12)
O3 S C8 105.61(10)
N3 S C8 108.97(11)
C16 O6 C17 116.1(4)
C1 O7 C18 121.8(2)
C1 N1 C2 119.9(2)
C1 N1 C5 123.2(2)
C2 N1 C5 111.6(2)
C6 N2 C7 126.6(2)
C6 N2 H2A 116.7
C7 N2 H2A 116.7
C13 N3 S 126.24(16)
C13 N3 H3 116.9
S N3 H3 116.9
O1 C1 O7 126.5(2)
O1 C1 N1 122.7(2)
O7 C1 N1 110.74(19)
N1 C2 C3 103.5(2)
N1 C2 C6 114.9(2)
C3 C2 C6 112.0(2)
N1 C2 H2 108.7
C3 C2 H2 108.7
C6 C2 H2 108.7
C4 C3 C2 103.9(2)
C4 C3 H3A 111.0
C2 C3 H3A 111.0
C4 C3 H3B 111.0
C2 C3 H3B 111.0
H3A C3 H3B 109.0
C5 C4 C3 103.9(2)
C5 C4 H4A 111.0
C3 C4 H4A 111.0
C5 C4 H4B 111.0
C3 C4 H4B 111.0
H4A C4 H4B 109.0
N1 C5 C4 103.2(2)
N1 C5 H5A 111.1
C4 C5 H5A 111.1
N1 C5 H5B 111.1
C4 C5 H5B 111.1
H5A C5 H5B 109.1
O2 C6 N2 124.0(2)
O2 C6 C2 119.7(2)
N2 C6 C2 116.3(2)
C8 C7 C12 118.2(2)
C8 C7 N2 120.4(2)
C12 C7 N2 121.4(2)
C7 C8 C9 120.4(2)
C7 C8 S 121.05(17)
C9 C8 S 118.54(19)
C10 C9 C8 120.4(3)
C10 C9 H9 119.8
C8 C9 H9 119.8
C11 C10 C9 119.4(2)
C11 C10 H10 120.3
C9 C10 H10 120.3
C10 C11 C12 120.8(3)
C10 C11 H11 119.6
C12 C11 H11 119.6
C11 C12 C7 120.7(3)
C11 C12 H12 119.6
C7 C12 H12 119.6
N3 C13 C14 111.0(2)
N3 C13 C15 105.94(18)
C14 C13 C15 111.4(3)
N3 C13 C16 109.0(2)
C14 C13 C16 114.5(2)
C15 C13 C16 104.5(2)
C13 C14 H14A 109.5
C13 C14 H14B 109.5
H14A C14 H14B 109.5
C13 C14 H14C 109.5
H14A C14 H14C 109.5
H14B C14 H14C 109.5
C13 C15 H15A 109.5
C13 C15 H15B 109.5
H15A C15 H15B 109.5
C13 C15 H15C 109.5
H15A C15 H15C 109.5
H15B C15 H15C 109.5
O5 C16 O6 124.6(3)
O5 C16 C13 124.8(3)
O6 C16 C13 110.5(3)
O6 C17 H17A 109.5
O6 C17 H17B 109.5
H17A C17 H17B 109.5
O6 C17 H17C 109.5
H17A C17 H17C 109.5
H17B C17 H17C 109.5
O7 C18 C20 110.1(3)
O7 C18 C19 108.8(2)
C20 C18 C19 115.8(3)
O7 C18 C21 100.7(3)
C20 C18 C21 111.1(3)
C19 C18 C21 109.2(3)
C18 C19 H19A 109.5
C18 C19 H19B 109.5
H19A C19 H19B 109.5
C18 C19 H19C 109.5
H19A C19 H19C 109.5
H19B C19 H19C 109.5
C18 C20 H20A 109.5
C18 C20 H20B 109.5
H20A C20 H20B 109.5
C18 C20 H20C 109.5
H20A C20 H20C 109.5
H20B C20 H20C 109.5
C18 C21 H21A 109.5
C18 C21 H21B 109.5
H21A C21 H21B 109.5
C18 C21 H21C 109.5
H21A C21 H21C 109.5
H21B C21 H21C 109.5

loop_
_geom_bond_atom_site_label_1
_geom_bond_atom_site_label_2
_geom_bond_distance
S O4 1.427(2)
S O3 1.4319(18)
S N3 1.597(2)
S C8 1.780(3)
O1 C1 1.226(3)
O2 C6 1.210(3)
O5 C16 1.191(4)
O6 C16 1.321(3)
O6 C17 1.448(5)
O7 C1 1.336(3)
O7 C18 1.475(3)
N1 C1 1.355(3)
N1 C2 1.461(3)
N1 C5 1.478(3)
N2 C6 1.351(3)
N2 C7 1.412(3)
N2 H2A 0.8600
N3 C13 1.469(3)
N3 H3 0.8600
C2 C3 1.531(4)
C2 C6 1.533(4)
C2 H2 0.9800
C3 C4 1.510(4)
C3 H3A 0.9700
C3 H3B 0.9700
C4 C5 1.506(4)
C4 H4A 0.9700
C4 H4B 0.9700
C5 H5A 0.9700
C5 H5B 0.9700
C7 C8 1.391(3)
C7 C12 1.395(3)
C8 C9 1.395(3)
C9 C10 1.380(4)
C9 H9 0.9300
C10 C11 1.368(4)
C10 H10 0.9300
C11 C12 1.384(4)
C11 H11 0.9300
C12 H12 0.9300
C13 C14 1.506(4)
C13 C15 1.527(4)
C13 C16 1.544(4)
C14 H14A 0.9600
C14 H14B 0.9600
C14 H14C 0.9600
C15 H15A 0.9600
C15 H15B 0.9600
C15 H15C 0.9600
C17 H17A 0.9600
C17 H17B 0.9600
C17 H17C 0.9600
C18 C20 1.486(6)
C18 C19 1.519(5)
C18 C21 1.527(5)
C19 H19A 0.9600
C19 H19B 0.9600
C19 H19C 0.9600
C20 H20A 0.9600
C20 H20B 0.9600
C20 H20C 0.9600
C21 H21A 0.9600
C21 H21B 0.9600
C21 H21C 0.9600

loop_
_geom_torsion_atom_site_label_1
_geom_torsion_atom_site_label_2
_geom_torsion_atom_site_label_3
_geom_torsion_atom_site_label_4
_geom_torsion
O4 S N3 C13 -29.6(2)
O3 S N3 C13 -160.7(2)
C8 S N3 C13 86.4(2)
C18 O7 C1 O1 -3.9(4)
C18 O7 C1 N1 177.7(2)
C2 N1 C1 O1 21.9(4)
C5 N1 C1 O1 174.0(3)
C2 N1 C1 O7 -159.6(2)
C5 N1 C1 O7 -7.5(3)
C1 N1 C2 C3 147.6(2)
C5 N1 C2 C3 -7.5(3)
C1 N1 C2 C6 -89.9(3)
C5 N1 C2 C6 114.9(2)
N1 C2 C3 C4 27.6(3)
C6 C2 C3 C4 -96.7(3)
C2 C3 C4 C5 -37.6(3)
C1 N1 C5 C4 -169.7(2)
C2 N1 C5 C4 -15.6(3)
C3 C4 C5 N1 32.5(3)
C7 N2 C6 O2 -0.6(4)
C7 N2 C6 C2 177.8(2)
N1 C2 C6 O2 177.6(3)
C3 C2 C6 O2 -64.7(4)
N1 C2 C6 N2 -0.9(3)
C3 C2 C6 N2 116.9(3)
C6 N2 C7 C8 -143.3(2)
C6 N2 C7 C12 38.9(3)
C12 C7 C8 C9 1.9(3)
N2 C7 C8 C9 -175.9(2)
C12 C7 C8 S 179.90(17)
N2 C7 C8 S 2.0(3)
O4 S C8 C7 -178.58(17)
O3 S C8 C7 -48.6(2)
N3 S C8 C7 64.27(19)
O4 S C8 C9 -0.6(2)
O3 S C8 C9 129.39(18)
N3 S C8 C9 -117.74(18)
C7 C8 C9 C10 -1.5(3)
S C8 C9 C10 -179.51(19)
C8 C9 C10 C11 0.1(4)
C9 C10 C11 C12 0.9(4)
C10 C11 C12 C7 -0.4(4)
C8 C7 C12 C11 -1.0(3)
N2 C7 C12 C11 176.8(2)
S N3 C13 C14 -61.5(3)
S N3 C13 C15 177.5(2)
S N3 C13 C16 65.5(3)
C17 O6 C16 O5 2.3(5)
C17 O6 C16 C13 -173.3(3)
N3 C13 C16 O5 44.5(4)
C14 C13 C16 O5 169.5(3)
C15 C13 C16 O5 -68.4(4)
N3 C13 C16 O6 -139.9(2)
C14 C13 C16 O6 -14.9(3)
C15 C13 C16 O6 107.2(3)
C1 O7 C18 C20 -60.6(4)
C1 O7 C18 C19 67.4(4)
C1 O7 C18 C21 -177.9(3)
